data_2100203
loop_
_publ_author_name
'Scheins, Stephan'
'Messerschmidt, Marc'
'Luger, Peter'

_publ_contact_author
;
    Prof. Dr. Peter Luger
     Institut f\"ur Chemie
     Kristallographie
     Freie Universit\"at Berlin
     Takustr. 6
     14195 Berlin
     Germany
;
_publ_section_title
;
 Submolecular partitioning of morphine hydrate based on its
 experimental charge density at 25K
;
_journal_coeditor_code LC5024
_journal_issue 4
_journal_name_full 'Acta Crystallographica Section B'
_journal_page_first 443
_journal_page_last 448
_journal_paper_doi 10.1107/S010876810501637X
_journal_volume 61
_journal_year 2005
_chemical_formula_moiety 'C17 H19 N O3,  H2 O'
_chemical_formula_sum 'C17 H21 N O4'
_chemical_formula_weight 303.35
_chemical_name_common 'morphine hydrate'
_space_group_IT_number 19
_symmetry_cell_setting orthorhombic
_symmetry_space_group_name_Hall 'P 2ac 2ab'
_symmetry_space_group_name_H-M 'P 21 21 21'
_atom_type_scat_source 'International Tables Vol. IV Tables 2.2B and 2.3.1'
_cell_angle_alpha 90.000
_cell_angle_beta 90.000
_cell_angle_gamma 90.000
_cell_formula_units_Z 4
_cell_length_a 7.431(6)
_cell_length_b 13.769(9)
_cell_length_c 14.944(13)
_cell_measurement_temperature 25
_cell_volume 1529(2)
_computing_cell_refinement 'SAINT (Bruker, 1997-2001)'
_computing_data_collection 'SMART (Bruker, 1997-2001)'
_computing_data_reduction 'SAINT (Bruker, 1997-2001)'
_computing_molecular_graphics 'Koritsanszky et al, (2003)'
_computing_publication_material 'Koritsanszky et al, (2003)'
_computing_structure_refinement 'Koritsanszky et al, (2003)'
_diffrn_measured_fraction_theta_full 0.986
_diffrn_measured_fraction_theta_max 0.95
_diffrn_measurement_device
;
Bruker SMART Apex CCD Detector
on Huber four circle diffractometer
;
_diffrn_measurement_method \f
_diffrn_radiation_type MoKa
_diffrn_radiation_wavelength 0.7107
_diffrn_reflns_av_R_equivalents 0.04
_diffrn_reflns_limit_h_max 17
_diffrn_reflns_limit_h_min -16
_diffrn_reflns_limit_k_max 25
_diffrn_reflns_limit_k_min -29
_diffrn_reflns_limit_l_max 32
_diffrn_reflns_limit_l_min -33
_diffrn_reflns_number 67606
_diffrn_reflns_theta_full 45.29
_diffrn_reflns_theta_max 54.61
_diffrn_standards_decay_% 0
_diffrn_standards_number 0
_exptl_absorpt_coefficient_mu 0.094
_exptl_absorpt_correction_T_max 0
_exptl_absorpt_correction_T_min 0
_exptl_absorpt_correction_type none
_exptl_crystal_colour colourless
_exptl_crystal_density_diffrn 1.3178
_exptl_crystal_description prism
_exptl_crystal_F_000 648
_exptl_crystal_size_max 0.5
_exptl_crystal_size_mid 0.35
_exptl_crystal_size_min 0.35
_refine_diff_density_max 0.22
_refine_diff_density_min -0.20
_refine_ls_extinction_method none
_refine_ls_goodness_of_fit_ref 0.65
_refine_ls_hydrogen_treatment refU
_refine_ls_matrix_type full
_refine_ls_number_parameters 682
_refine_ls_number_reflns 8069
_refine_ls_number_restraints 0
_refine_ls_R_factor_all 0.0337
_refine_ls_R_factor_gt 0.0225
_refine_ls_shift/su_max 0.000047
_refine_ls_structure_factor_coef F
_refine_ls_weighting_details
;
     calc w1 = 1/[s^2^(Fo)]
;
_refine_ls_weighting_scheme calc
_refine_ls_wR_factor_ref 0.0201
_reflns_number_gt 8069
_reflns_number_total 9984
_reflns_threshold_expression 'I >3 \s(I)'
_cod_data_source_file lc5024.cif
_cod_data_source_block MORPH
_cod_depositor_comments
;
The following automatic conversions were performed:
'_symmetry_cell_setting' value 'Orthorhombic' changed to 'orthorhombic'
according to '/home/saulius/struct/CIF-dictionaries/cif_core.dic'
dictionary named 'cif_core.dic' version 2.4.1 from 2010-06-29.

Automatic conversion script
Id: cif_fix_enum 1527 2010-12-29 10:47:43Z saulius 

The following automatic conversions were performed:

'_symmetry_cell_setting' value 'Orthorhombic' changed to
'orthorhombic' according to
/home/saulius/struct/CIF-dictionaries/cif_core.dic dictionary named
'cif_core.dic' version 2.4.1 from 2010-06-29.

Automatic conversion script
Id: cif_fix_values 1715 2011-07-08 13:25:40Z adriana 
;
_cod_database_code 2100203

loop_
_symmetry_equiv_pos_site_id
_symmetry_equiv_pos_as_xyz
1 +X,+Y,+Z
2 1/2-X,-Y,1/2+Z
3 -X,1/2+Y,1/2-Z
4 1/2+X,1/2-Y,-Z

loop_
_atom_site_aniso_label
_atom_site_aniso_U_11
_atom_site_aniso_U_22
_atom_site_aniso_U_33
_atom_site_aniso_U_12
_atom_site_aniso_U_13
_atom_site_aniso_U_23
O1 0.00740(10) 0.00740(10) 0.0124(2) 0.00210(10) -0.00100(10) -0.00200(10)
O2 0.00900(10) 0.01100(10) 0.00730(10) 0.00010(10) 0.00090(10) -0.00170(10)
O3 0.00850(10) 0.00600(10) 0.00710(10) 0.00090(10) -0.00100(10) -0.00060(10)
N1 0.00660(10) 0.00690(10) 0.00790(10) 0.00020(10) 0.00130(10) -0.00010(10)
C1 0.00990(10) 0.00820(10) 0.00760(10) 0.00180(10) -0.00240(10) 0.00020(10)
C2 0.00940(10) 0.00750(10) 0.00920(10) 0.00210(10) -0.00220(10) 0.00060(10)
C3 0.00680(10) 0.00630(10) 0.00890(10) 0.00130(10) -0.00090(10) -0.00020(10)
C4 0.00660(10) 0.00580(10) 0.00710(10) 0.00110(10) -0.00090(10) -0.00020(10)
C5 0.00640(10) 0.00650(10) 0.00650(10) -0.00010(10) -0.00080(10) -0.00020(10)
C6 0.00710(10) 0.00740(10) 0.00650(10) -0.00010(10) -0.00010(10) 0.00010(10)
C7 0.00630(10) 0.00880(10) 0.00770(10) -0.00090(10) 0.00080(10) -0.00080(10)
C8 0.00620(10) 0.00800(10) 0.00810(10) -0.00180(10) 0.00070(10) -0.00110(10)
C9 0.00660(10) 0.00590(10) 0.00720(10) 0.00030(10) 0.00030(10) -0.00020(10)
C10 0.00960(10) 0.00750(10) 0.00730(10) 0.00160(10) -0.00120(10) -0.00120(10)
C11 0.00800(10) 0.00650(10) 0.00660(10) 0.00110(10) -0.00140(10) -0.00020(10)
C12 0.00670(10) 0.00550(10) 0.00640(10) 0.00090(10) -0.00090(10) -0.00020(10)
C13 0.00510(10) 0.00550(10) 0.00680(10) -0.00010(10) -0.00030(10) -0.00010(10)
C14 0.00580(10) 0.00540(10) 0.00700(10) -0.00030(10) 0.00030(10) 0.00000(10)
C15 0.00590(10) 0.00750(10) 0.00960(10) -0.00060(10) 0.00020(10) -0.00060(10)
C16 0.00770(10) 0.00770(10) 0.00990(10) -0.00060(10) 0.00220(10) 0.00030(10)
C17 0.0113(2) 0.0107(2) 0.0096(2) 0.00160(10) 0.00280(10) -0.00090(10)
O4 0.0096(2) 0.0143(2) 0.0116(2) 0.00100(10) 0.00140(10) -0.0010(2)

loop_
_atom_site_label
_atom_site_fract_x
_atom_site_fract_y
_atom_site_fract_z
_atom_site_U_iso_or_equiv
_atom_site_thermal_displace_type
_atom_site_calc_flag
_atom_site_refinement_flags
_atom_site_occupancy
_atom_site_type_symbol
O1 0.61639(7) 0.89628(3) 0.26177(4) 0.00910(10) Uani . . 1.000 O
O2 0.71984(7) 0.65587(4) 0.47286(3) 0.00910(10) Uani . . 1.000 O
O3 0.87996(7) 0.76148(3) 0.33796(3) 0.00720(10) Uani . . 1.000 O
N1 1.18029(6) 0.49795(3) 0.12824(3) 0.00710(10) Uani . . 1.000 N
C1 0.69069(7) 0.71688(3) 0.07852(3) 0.00860(10) Uani . . 1.000 C
C2 0.63118(7) 0.80010(3) 0.12507(3) 0.00870(10) Uani . . 1.000 C
C3 0.69205(6) 0.82259(3) 0.21303(3) 0.00730(10) Uani . . 1.000 C
C4 0.82078(6) 0.75969(3) 0.24963(3) 0.00650(10) Uani . . 1.000 C
C5 0.95874(6) 0.66546(3) 0.35590(3) 0.00650(10) Uani . . 1.000 C
C6 0.82277(6) 0.60129(3) 0.40948(3) 0.00700(10) Uani . . 1.000 C
C7 0.69673(6) 0.54364(3) 0.34986(3) 0.00760(10) Uani . . 1.000 C
C8 0.75891(6) 0.49860(3) 0.27558(3) 0.00740(10) Uani . . 1.000 C
C9 0.98294(6) 0.49028(3) 0.14576(3) 0.00660(10) Uani . . 1.000 C
C10 0.86331(7) 0.55334(3) 0.08189(3) 0.00810(10) Uani . . 1.000 C
C11 0.81922(6) 0.65394(3) 0.11762(3) 0.00700(10) Uani . . 1.000 C
C12 0.88716(6) 0.68091(3) 0.20146(3) 0.00620(10) Uani . . 1.000 C
C13 1.00782(6) 0.62104(3) 0.26207(3) 0.00580(10) Uani . . 1.000 C
C14 0.95218(6) 0.51359(3) 0.24709(3) 0.00610(10) Uani . . 1.000 C
C15 1.20924(6) 0.63318(3) 0.23899(3) 0.00770(10) Uani . . 1.000 C
C16 1.25082(6) 0.59768(3) 0.14308(3) 0.00840(10) Uani . . 1.000 C
C17 1.23142(7) 0.46153(4) 0.03812(3) 0.01050(10) Uani . . 1.000 C
O4 0.44890(8) 0.77409(4) 0.40240(4) 0.01180(10) Uani . . 1.000 O
H1 0.63675 0.69882 0.01351 0.0230 Uiso . . 1.000 H
H2 0.52516 0.84457 0.09740 0.0160 Uiso . . 1.000 H
H5 1.07660 0.68080 0.39592 0.0140 Uiso . . 1.000 H
H6 0.90812 0.55165 0.44603 0.0120 Uiso . . 1.000 H
H7 0.55811 0.53646 0.37063 0.0110 Uiso . . 1.000 H
H8 0.67029 0.45254 0.23708 0.0110 Uiso . . 1.000 H
H9 0.95061 0.41431 0.13747 0.0150 Uiso . . 1.000 H
H10A 0.76067 0.51950 0.07277 0.0100 Uiso . . 1.000 H
H10B 0.91178 0.55452 0.02417 0.0150 Uiso . . 1.000 H
H11 0.70215 0.93157 0.29832 0.0220 Uiso . . 1.000 H
H14 1.03083 0.47030 0.28030 0.0110 Uiso . . 1.000 H
H15A 1.28804 0.58871 0.28394 0.0110 Uiso . . 1.000 H
H15B 1.24802 0.70863 0.24326 0.0150 Uiso . . 1.000 H
H16A 1.39190 0.59833 0.12553 0.0190 Uiso . . 1.000 H
H16B 1.19671 0.64491 0.09206 0.0150 Uiso . . 1.000 H
H17A 1.16470 0.39354 0.02393 0.0140 Uiso . . 1.000 H
H17B 1.37516 0.45018 0.03666 0.0110 Uiso . . 1.000 H
H17C 1.19756 0.51204 -0.01462 0.0130 Uiso . . 1.000 H
H21 0.79986 0.68554 0.51617 0.0210 Uiso . . 1.000 H
H41 0.54084 0.73178 0.42670 0.0160 Uiso . . 1.000 H
H42 0.49091 0.81435 0.35344 0.0110 Uiso . . 1.000 H

loop_
_geom_angle_atom_site_label_1
_geom_angle_atom_site_label_2
_geom_angle_atom_site_label_3
_geom_angle
_geom_angle_publ_flag
C4 O3 C5 106.43(4) yes
C3 O1 H11 114.00 no
C6 O2 H21 110.00 no
H41 O4 H42 114.00 no
C9 N1 C17 112.71(4) yes
C9 N1 C16 112.67(4) yes
C16 N1 C17 110.90(4) yes
C2 C1 C11 120.32(4) no
C1 C2 C3 122.13(4) no
O1 C3 C4 122.03(4) yes
C2 C3 C4 116.27(4) no
O1 C3 C2 121.43(4) yes
O3 C4 C3 125.10(4) yes
C3 C4 C12 121.43(4) no
O3 C4 C12 113.10(4) yes
C6 C5 C13 112.76(3) no
O3 C5 C13 106.23(4) yes
O3 C5 C6 110.14(4) yes
O2 C6 C5 112.82(4) yes
O2 C6 C7 109.49(4) yes
C5 C6 C7 113.21(4) no
C6 C7 C8 120.72(4) no
C7 C8 C14 119.53(4) no
C10 C9 C14 113.14(3) no
N1 C9 C10 114.28(4) yes
N1 C9 C14 107.37(4) yes
C9 C10 C11 114.41(4) no
C1 C11 C12 116.74(4) no
C1 C11 C10 123.93(4) no
C10 C11 C12 118.55(4) no
C11 C12 C13 127.06(4) no
C4 C12 C11 122.77(4) no
C4 C12 C13 108.90(4) no
C5 C13 C12 100.59(3) no
C12 C13 C14 105.91(3) no
C5 C13 C15 112.44(4) no
C14 C13 C15 109.20(3) no
C5 C13 C14 115.94(4) no
C12 C13 C15 112.35(4) no
C8 C14 C13 110.03(3) no
C8 C14 C9 112.53(4) no
C9 C14 C13 107.23(3) no
C13 C15 C16 111.50(4) no
N1 C16 C15 111.10(4) yes
C11 C1 H1 119.00 no
C2 C1 H1 121.00 no
C1 C2 H2 120.00 no
C3 C2 H2 118.00 no
C6 C5 H5 111.00 no
C13 C5 H5 112.00 no
O3 C5 H5 104.00 no
C5 C6 H6 104.00 no
C7 C6 H6 109.00 no
O2 C6 H6 108.00 no
C8 C7 H7 121.00 no
C6 C7 H7 118.00 no
C14 C8 H8 121.00 no
C7 C8 H8 120.00 no
N1 C9 H9 105.00 no
C10 C9 H9 110.00 no
C14 C9 H9 106.00 no
C9 C10 H10A 107.00 no
C9 C10 H10B 111.00 no
C11 C10 H10B 113.00 no
H10A C10 H10B 101.00 no
C11 C10 H10A 110.00 no
C8 C14 H14 110.00 no
C13 C14 H14 111.00 no
C9 C14 H14 106.00 no
C13 C15 H15A 109.00 no
C16 C15 H15A 107.00 no
C16 C15 H15B 108.00 no
H15A C15 H15B 111.00 no
C13 C15 H15B 110.00 no
N1 C16 H16A 108.00 no
C15 C16 H16A 115.00 no
C15 C16 H16B 113.00 no
N1 C16 H16B 109.00 no
H16A C16 H16B 101.00 no
N1 C17 H17B 109.00 no
N1 C17 H17C 113.00 no
N1 C17 H17A 111.00 no

loop_
_geom_bond_atom_site_label_1
_geom_bond_atom_site_label_2
_geom_bond_site_symmetry_1
_geom_bond_site_symmetry_2
_geom_bond_distance
_geom_bond_publ_flag
O1 C3 . . 1.3697(7) yes
O2 C6 . . 1.4307(7) yes
O3 C4 . . 1.3916(7) yes
O3 C5 . . 1.4706(7) yes
O1 H11 . . 0.9700 no
O2 H21 . . 0.9700 no
O4 H41 . . 0.9700 no
O4 H42 . . 0.9700 no
N1 C16 . . 1.4864(8) yes
N1 C9 . . 1.4935(8) yes
N1 C17 . . 1.4865(8) yes
C1 C11 . . 1.4159(8) no
C1 C2 . . 1.4115(8) no
C2 C3 . . 1.4242(8) no
C3 C4 . . 1.4016(8) no
C4 C12 . . 1.3922(8) no
C5 C6 . . 1.5629(8) no
C5 C13 . . 1.5727(8) no
C6 C7 . . 1.5170(8) no
C7 C8 . . 1.3529(8) no
C8 C14 . . 1.5122(8) no
C9 C10 . . 1.5669(8) no
C9 C14 . . 1.5647(8) no
C10 C11 . . 1.5202(8) no
C11 C12 . . 1.4009(8) no
C12 C13 . . 1.5179(8) no
C13 C15 . . 1.5451(8) no
C13 C14 . . 1.5524(8) no
C15 C16 . . 1.5456(8) no
C1 H1 . . 1.0800 no
C2 H2 . . 1.0800 no
C5 H5 . . 1.0800 no
C6 H6 . . 1.0800 no
C7 H7 . . 1.0800 no
C8 H8 . . 1.0800 no
C9 H9 . . 1.0800 no
C10 H10A . . 0.9000 no
C10 H10B . . 0.9300 no
C14 H14 . . 0.9700 no
C15 H15B . . 1.0800 no
C15 H15A . . 1.0800 no
C16 H16B . . 1.0800 no
C16 H16A . . 1.0800 no
C17 H17C . . 1.0800 no
C17 H17A . . 1.0800 no
C17 H17B . . 1.0800 no

loop_
_geom_torsion_atom_site_label_1
_geom_torsion_atom_site_label_2
_geom_torsion_atom_site_label_3
_geom_torsion_atom_site_label_4
_geom_torsion
_geom_torsion_publ_flag
C5 O3 C4 C3 159.65(4) no
C5 O3 C4 C12 -13.41(5) no
C4 O3 C5 C6 -101.16(4) no
C4 O3 C5 C13 21.24(5) no
C17 N1 C16 C15 -176.12(4) no
C16 N1 C9 C10 63.19(5) no
C16 N1 C9 C14 -63.17(5) no
C9 N1 C16 C15 56.49(5) no
C17 N1 C9 C14 170.40(4) no
C17 N1 C9 C10 -63.24(5) no
C11 C1 C2 C3 -2.03(7) no
C2 C1 C11 C12 -2.50(7) no
C2 C1 C11 C10 167.21(4) no
C1 C2 C3 O1 -171.51(5) no
C1 C2 C3 C4 2.69(7) no
O1 C3 C4 C12 175.36(4) no
C2 C3 C4 O3 -171.30(4) no
O1 C3 C4 O3 2.85(7) no
C2 C3 C4 C12 1.21(6) no
C3 C4 C12 C13 -173.95(4) no
O3 C4 C12 C13 -0.61(5) no
C3 C4 C12 C11 -6.01(7) no
O3 C4 C12 C11 167.33(4) no
O3 C5 C6 C7 88.80(4) no
O3 C5 C13 C12 -20.58(4) no
C13 C5 C6 O2 -154.71(4) no
C13 C5 C6 C7 -29.67(5) no
O3 C5 C6 O2 -36.25(5) no
C6 C5 C13 C14 -13.50(5) no
C6 C5 C13 C15 -140.13(4) no
O3 C5 C13 C15 99.15(4) no
C6 C5 C13 C12 100.15(4) no
O3 C5 C13 C14 -134.23(4) no
O2 C6 C7 C8 169.23(4) no
C5 C6 C7 C8 42.41(5) no
C6 C7 C8 C14 -5.71(6) no
C7 C8 C14 C9 -158.76(4) no
C7 C8 C14 C13 -39.26(5) no
C14 C9 C10 C11 30.61(5) no
N1 C9 C10 C11 -92.69(5) no
C10 C9 C14 C8 58.61(5) no
N1 C9 C14 C8 -174.36(3) no
N1 C9 C14 C13 64.53(4) no
C10 C9 C14 C13 -62.50(5) no
C9 C10 C11 C12 0.16(6) no
C9 C10 C11 C1 -169.37(4) no
C1 C11 C12 C4 6.50(7) no
C10 C11 C12 C13 1.87(7) no
C1 C11 C12 C13 172.16(4) no
C10 C11 C12 C4 -163.78(4) no
C11 C12 C13 C5 -154.18(4) no
C11 C12 C13 C14 -33.11(6) no
C11 C12 C13 C15 86.04(5) no
C4 C12 C13 C5 13.10(4) no
C4 C12 C13 C14 134.17(4) no
C4 C12 C13 C15 -106.68(4) no
C5 C13 C14 C8 47.75(5) no
C5 C13 C14 C9 170.44(4) no
C12 C13 C14 C8 -62.81(4) no
C5 C13 C15 C16 -174.72(3) no
C12 C13 C15 C16 -62.08(4) no
C14 C13 C15 C16 55.12(5) no
C15 C13 C14 C9 -61.33(4) no
C12 C13 C14 C9 59.88(4) no
C15 C13 C14 C8 175.98(4) no
C13 C15 C16 N1 -51.52(5) no

loop_
_cod_related_entry_id
_cod_related_entry_database
_cod_related_entry_code
1 ChemSpider 19977473
